data_7717309
loop_
_publ_author_name
'Neole, Nupoor Gopal'
'Yhobu, Zhoveta'
'Ma&#x142;ecki, Jan Grzegorz'
'Nagaraju, Doddahalli H.'
'Budagumpi, Srinivasa'

_publ_section_title
;
 Ruthenium(II) N-heterocyclic carbene polymer based sensors for detection
 of predatory drugs like ketamine and scopolamine.
;
_journal_issue 45
_journal_name_full 'Dalton transactions (Cambridge, England : 2003)'
_journal_page_first 18330
_journal_page_last 18345
_journal_paper_doi 10.1039/d4dt02389g
_journal_volume 53
_journal_year 2024
_chemical_formula_moiety 'C20 H18 Br2 N10 Ru2'
_chemical_formula_sum 'C20 H18 Br2 N10 Ru2'
_chemical_formula_weight 760.40
_space_group_crystal_system monoclinic
_space_group_IT_number 9
_space_group_name_Hall 'C -2yc'
_space_group_name_H-M_alt 'C 1 c 1'
_atom_sites_solution_hydrogens geom
_atom_sites_solution_primary direct
_audit_creation_date 2023-03-13
_audit_creation_method
;
Olex2 1.5
(compiled 2023.03.06 svn.rbb2c1857 for OlexSys, GUI svn.r6748)
;
_audit_update_record
;
2024-05-14 deposited with the CCDC.	2024-10-15 downloaded from the CCDC.
;
_cell_angle_alpha 90
_cell_angle_beta 90.204(5)
_cell_angle_gamma 90
_cell_formula_units_Z 4
_cell_length_a 21.2545(14)
_cell_length_b 15.6065(9)
_cell_length_c 7.4968(4)
_cell_measurement_reflns_used 4141
_cell_measurement_temperature 295(2)
_cell_measurement_theta_max 26.0780
_cell_measurement_theta_min 4.0250
_cell_volume 2486.7(3)
_computing_cell_refinement 'CrysAlisPro 1.171.42.49 (Rigaku OD, 2022)'
_computing_data_collection 'CrysAlisPro 1.171.42.49 (Rigaku OD, 2022)'
_computing_data_reduction 'CrysAlisPro 1.171.42.49 (Rigaku OD, 2022)'
_computing_molecular_graphics 'Olex2 1.5 (Dolomanov et al., 2009)'
_computing_publication_material 'Olex2 1.5 (Dolomanov et al., 2009)'
_computing_structure_refinement 'SHELXL 2019/3 (Sheldrick, 2015)'
_computing_structure_solution 'SHELXS  (Sheldrick, 2008)'
_diffrn_ambient_temperature 295(2)
_diffrn_detector 'CCD plate'
_diffrn_detector_area_resol_mean 10.4015
_diffrn_detector_type Atlas
_diffrn_measured_fraction_theta_full 0.997
_diffrn_measured_fraction_theta_max 0.880
_diffrn_measurement_details
;
List of Runs (angles in degrees, time in seconds):

  # Type    Start    End  Width  t~exp~   \w     \q     \k     \f   Frames
#--------------------------------------------------------------------------
  1  \w    -46.00  69.00   1.00   19.59    --  -10.61  19.00 120.00  115
  2  \w    -98.00 -24.00   1.00   19.59    --  -10.61   0.00 120.00   74
  3  \w     19.00  52.00   1.00   19.59    --   10.76 -99.00-120.00   33
  4  \w      7.00  32.00   1.00   19.59    --   10.76 -99.00 -60.00   25
  5  \w     24.00  49.00   1.00   19.59    --   10.76 -99.00 120.00   25
  6  \w    -26.00  25.00   1.00   19.59    --   10.76  90.00  13.00   51
;
_diffrn_measurement_device 'four-circle diffractometer'
_diffrn_measurement_device_type 'Xcalibur, Atlas, Gemini ultra'
_diffrn_measurement_method '\w scans'
_diffrn_orient_matrix_type 'CrysAlisPro convention (1999,Acta A55,543-557)'
_diffrn_orient_matrix_UB_11 0.0295088000
_diffrn_orient_matrix_UB_12 -0.0078362000
_diffrn_orient_matrix_UB_13 0.0412837000
_diffrn_orient_matrix_UB_21 0.0082718000
_diffrn_orient_matrix_UB_22 0.0437055000
_diffrn_orient_matrix_UB_23 -0.0114591000
_diffrn_orient_matrix_UB_31 -0.0132096000
_diffrn_orient_matrix_UB_32 0.0098119000
_diffrn_orient_matrix_UB_33 0.0843006000
_diffrn_radiation_monochromator graphite
_diffrn_radiation_probe x-ray
_diffrn_radiation_type 'Mo K\a'
_diffrn_radiation_wavelength 0.71073
_diffrn_reflns_av_R_equivalents 0.0434
_diffrn_reflns_av_unetI/netI 0.0613
_diffrn_reflns_Laue_measured_fraction_full 0.997
_diffrn_reflns_Laue_measured_fraction_max 0.880
_diffrn_reflns_limit_h_max 29
_diffrn_reflns_limit_h_min -26
_diffrn_reflns_limit_k_max 21
_diffrn_reflns_limit_k_min -18
_diffrn_reflns_limit_l_max 10
_diffrn_reflns_limit_l_min -9
_diffrn_reflns_number 10829
_diffrn_reflns_point_group_measured_fraction_full 0.880
_diffrn_reflns_point_group_measured_fraction_max 0.731
_diffrn_reflns_theta_full 25.242
_diffrn_reflns_theta_max 29.383
_diffrn_reflns_theta_min 3.769
_diffrn_source 'fine-focus sealed X-ray tube'
_diffrn_source_type 'Enhance (Mo) X-ray Source'
_exptl_absorpt_coefficient_mu 4.458
_exptl_absorpt_correction_T_max 1.00000
_exptl_absorpt_correction_T_min 0.52447
_exptl_absorpt_correction_type multi-scan
_exptl_absorpt_process_details
;
CrysAlisPro 1.171.42.49 (Rigaku Oxford Diffraction, 2022)
Empirical absorption correction using spherical harmonics,
implemented in SCALE3 ABSPACK scaling algorithm.
;
_exptl_crystal_colour colourless
_exptl_crystal_colour_primary colourless
_exptl_crystal_density_diffrn 2.031
_exptl_crystal_description plate
_exptl_crystal_F_000 1464
_exptl_crystal_size_max 0.27
_exptl_crystal_size_mid 0.14
_exptl_crystal_size_min 0.03
_refine_diff_density_max 1.130
_refine_diff_density_min -1.183
_refine_diff_density_rms 0.161
_refine_ls_abs_structure_details
;
 Flack (1983), 1298 Friedel pairs
;
_refine_ls_extinction_method none
_refine_ls_goodness_of_fit_ref 1.068
_refine_ls_hydrogen_treatment constr
_refine_ls_matrix_type full
_refine_ls_number_parameters 307
_refine_ls_number_reflns 5003
_refine_ls_number_restraints 2
_refine_ls_restrained_S_all 1.068
_refine_ls_R_factor_all 0.0879
_refine_ls_R_factor_gt 0.0641
_refine_ls_shift/su_max 0.000
_refine_ls_shift/su_mean 0.000
_refine_ls_structure_factor_coef Fsqd
_refine_ls_weighting_details 'w=1/[\s^2^(Fo^2^)+(0.1169P)^2^+3.4495P] where P=(Fo^2^+2Fc^2^)/3'
_refine_ls_weighting_scheme calc
_refine_ls_wR_factor_gt 0.1716
_refine_ls_wR_factor_ref 0.1942
_reflns_Friedel_coverage 0.659
_reflns_Friedel_fraction_full 0.762
_reflns_Friedel_fraction_max 0.582
_reflns_number_gt 3834
_reflns_number_total 5003
_reflns_threshold_expression 'I > 2\s(I)'
_cod_data_source_file d4dt02389g2.cif
_cod_data_source_block rupn
_cod_depositor_comments 'Adding full bibliography for 7717309.cif.'
_cod_original_sg_symbol_H-M Cc
_cod_database_code 7717309
_shelx_shelxl_version_number 2019/3
_chemical_oxdiff_formula 'C20 H26 Br1 Cl1 N5 Ru1'
_shelx_space_group_comment
;
The symmetry employed for this shelxl refinement is uniquely defined
by the following loop, which should always be used as a source of
symmetry information in preference to the above space-group names.
They are only intended as comments.
;
_olex2_refinement_description
;
1. Fixed Uiso
 At 1.2 times of:
  All C(H) groups, All C(H,H) groups
2.a Secondary CH2 refined with riding coordinates:
 C8(H8A,H8B), C9(H9A,H9B), C18(H18A,H18B), C19(H19A,H19B)
2.b Aromatic/amide H refined with riding coordinates:
 C2(H2), C4(H4), C5(H5), C6(H6), C7(H7), C12(H12), C14(H14), C15(H15),
 C16(H16), C17(H17)
;
_olex2_submission_special_instructions 'No special instructions were received'
_oxdiff_exptl_absorpt_empirical_details
;
Empirical correction (ABSPACK) includes:
- Absorption correction using spherical harmonics
- Frame scaling
;
_oxdiff_exptl_absorpt_empirical_full_max 1.801
_oxdiff_exptl_absorpt_empirical_full_min 0.741

loop_
_space_group_symop_operation_xyz
'x, y, z'
'x, -y, z+1/2'
'x+1/2, y+1/2, z'
'x+1/2, -y+1/2, z+1/2'

loop_
_atom_site_label
_atom_site_type_symbol
_atom_site_fract_x
_atom_site_fract_y
_atom_site_fract_z
_atom_site_U_iso_or_equiv
_atom_site_adp_type
_atom_site_occupancy
_atom_site_site_symmetry_order
_atom_site_calc_flag
_atom_site_refinement_flags_posn
_atom_site_refinement_flags_adp
_atom_site_refinement_flags_occupancy
_atom_site_disorder_assembly
_atom_site_disorder_group
Ru1 Ru 0.31365(7) 0.37448(8) 0.34584(15) 0.0508(4) Uani 1 1 d . . . . .
Ru2 Ru 0.26846(9) 0.56187(10) 0.4508(2) 0.0680(5) Uani 1 1 d . . . . .
Br1 Br 0.35895(11) 0.48822(13) 0.6176(2) 0.0637(5) Uani 1 1 d . . . . .
Br2 Br 0.19681(8) 0.40967(11) 0.3932(2) 0.0555(5) Uani 1 1 d . . . . .
N1 N 0.4387(6) 0.2783(8) 0.2893(18) 0.044(3) Uani 1 1 d . . . . .
N2 N 0.4714(7) 0.2093(9) 0.229(2) 0.057(4) Uani 1 1 d . . . . .
N3 N 0.3692(6) 0.1919(8) 0.2129(16) 0.039(3) Uani 1 1 d . . . . .
N4 N 0.3197(8) 0.0786(9) 0.077(2) 0.054(3) Uani 1 1 d . . . . .
N5 N 0.5588(13) 0.5376(19) 0.295(4) 0.121(10) Uani 1 1 d . . . . .
N6 N 0.1688(6) 0.6959(8) 0.3559(18) 0.044(3) Uani 1 1 d . . . . .
N7 N 0.1521(8) 0.7699(10) 0.271(2) 0.060(4) Uani 1 1 d . . . . .
N8 N 0.2539(6) 0.7481(8) 0.2682(17) 0.043(3) Uani 1 1 d . . . . .
N9 N 0.3257(8) 0.8457(9) 0.165(2) 0.057(4) Uani 1 1 d . . . . .
N10 N 0.0024(8) 0.4918(11) 0.439(2) 0.067(4) Uani 1 1 d . . . . .
C1 C 0.3756(6) 0.2736(9) 0.2829(18) 0.035(3) Uani 1 1 d . . . . .
C2 C 0.4280(8) 0.1564(11) 0.183(2) 0.050(4) Uani 1 1 d . . . . .
H2 H 0.435031 0.102105 0.135575 0.060 Uiso 1 1 calc R U . . .
C3 C 0.3113(7) 0.1488(10) 0.1728(19) 0.040(3) Uani 1 1 d . . . . .
C4 C 0.2533(9) 0.1773(12) 0.232(3) 0.057(4) Uani 1 1 d . . . . .
H4 H 0.249693 0.225975 0.303187 0.068 Uiso 1 1 calc R U . . .
C5 C 0.2026(9) 0.1317(13) 0.184(3) 0.062(5) Uani 1 1 d . . . . .
H5 H 0.162760 0.148746 0.220175 0.074 Uiso 1 1 calc R U . . .
C6 C 0.2096(12) 0.0604(13) 0.081(3) 0.073(6) Uani 1 1 d . . . . .
H6 H 0.174498 0.029555 0.044356 0.088 Uiso 1 1 calc R U . . .
C7 C 0.2673(11) 0.0349(11) 0.034(2) 0.060(5) Uani 1 1 d . . . . .
H7 H 0.271365 -0.015248 -0.031997 0.072 Uiso 1 1 calc R U . . .
C8 C 0.4747(9) 0.3530(11) 0.352(3) 0.053(4) Uani 1 1 d . . . . .
H8A H 0.505254 0.335139 0.440921 0.064 Uiso 1 1 calc R U . . .
H8B H 0.446565 0.394213 0.406398 0.064 Uiso 1 1 calc R U . . .
C9 C 0.5081(10) 0.3938(13) 0.196(3) 0.064(5) Uani 1 1 d . . . . .
H9A H 0.537830 0.353372 0.145823 0.077 Uiso 1 1 calc R U . . .
H9B H 0.477687 0.408443 0.104258 0.077 Uiso 1 1 calc R U . . .
C10 C 0.5419(12) 0.4722(16) 0.254(4) 0.085(7) Uani 1 1 d . . . . .
C11 C 0.2270(9) 0.6791(10) 0.357(2) 0.050(4) Uani 1 1 d . . . . .
C12 C 0.2044(8) 0.8005(12) 0.217(3) 0.053(4) Uani 1 1 d . . . . .
H12 H 0.208585 0.850973 0.151888 0.064 Uiso 1 1 calc R U . . .
C13 C 0.3180(8) 0.7706(10) 0.2421(19) 0.045(4) Uani 1 1 d . . . . .
C14 C 0.3674(9) 0.7181(12) 0.304(2) 0.054(4) Uani 1 1 d . . . . .
H14 H 0.359607 0.665809 0.358704 0.065 Uiso 1 1 calc R U . . .
C15 C 0.4266(9) 0.7473(14) 0.279(2) 0.060(5) Uani 1 1 d . . . . .
H15 H 0.460633 0.714872 0.318426 0.071 Uiso 1 1 calc R U . . .
C16 C 0.4368(10) 0.8254(14) 0.196(3) 0.063(5) Uani 1 1 d . . . . .
H16 H 0.477172 0.846952 0.179834 0.076 Uiso 1 1 calc R U . . .
C17 C 0.3849(11) 0.8689(13) 0.140(3) 0.066(6) Uani 1 1 d . . . . .
H17 H 0.391717 0.919738 0.077998 0.079 Uiso 1 1 calc R U . . .
C18 C 0.1202(9) 0.6416(12) 0.432(2) 0.053(4) Uani 1 1 d . . . . .
H18A H 0.087187 0.677000 0.482152 0.063 Uiso 1 1 calc R U . . .
H18B H 0.138023 0.607148 0.527243 0.063 Uiso 1 1 calc R U . . .
C19 C 0.0927(8) 0.5837(10) 0.290(2) 0.047(4) Uani 1 1 d . . . . .
H19A H 0.075552 0.617898 0.193508 0.056 Uiso 1 1 calc R U . . .
H19B H 0.125409 0.547118 0.241760 0.056 Uiso 1 1 calc R U . . .
C20 C 0.0420(8) 0.5299(12) 0.370(2) 0.051(4) Uani 1 1 d . . . . .

loop_
_atom_site_aniso_label
_atom_site_aniso_U_11
_atom_site_aniso_U_22
_atom_site_aniso_U_33
_atom_site_aniso_U_23
_atom_site_aniso_U_13
_atom_site_aniso_U_12
Ru1 0.0516(8) 0.0366(6) 0.0644(8) -0.0051(6) 0.0107(6) 0.0142(6)
Ru2 0.0684(10) 0.0406(8) 0.0949(11) 0.0180(7) -0.0115(8) 0.0075(7)
Br1 0.0747(13) 0.0622(11) 0.0541(9) -0.0084(8) -0.0026(8) 0.0098(9)
Br2 0.0446(9) 0.0507(10) 0.0713(11) -0.0012(8) 0.0047(7) 0.0052(7)
N1 0.035(7) 0.040(7) 0.058(7) -0.005(5) -0.001(5) 0.005(5)
N2 0.043(8) 0.043(8) 0.083(10) -0.010(7) 0.007(7) 0.013(6)
N3 0.039(7) 0.033(6) 0.044(6) 0.006(5) -0.006(5) 0.001(5)
N4 0.065(10) 0.038(7) 0.058(8) 0.001(6) -0.004(7) 0.001(6)
N5 0.115(19) 0.12(2) 0.127(19) -0.030(16) 0.029(16) -0.077(17)
N6 0.035(7) 0.036(7) 0.061(8) -0.010(5) 0.005(6) -0.002(5)
N7 0.068(10) 0.042(8) 0.069(9) 0.007(6) 0.009(8) 0.010(7)
N8 0.049(7) 0.029(6) 0.051(7) 0.007(5) -0.003(6) -0.005(5)
N9 0.074(10) 0.037(7) 0.061(9) -0.002(6) 0.023(7) -0.015(7)
N10 0.047(9) 0.074(11) 0.079(11) 0.017(8) -0.001(8) -0.016(8)
C1 0.032(7) 0.033(7) 0.039(7) 0.004(5) 0.003(5) 0.001(5)
C2 0.052(10) 0.047(9) 0.051(9) -0.004(7) 0.001(7) 0.012(8)
C3 0.044(8) 0.035(7) 0.042(8) 0.009(6) -0.003(6) 0.002(6)
C4 0.060(11) 0.044(10) 0.065(10) -0.003(7) 0.004(8) 0.007(8)
C5 0.035(9) 0.065(12) 0.084(13) 0.010(10) -0.002(8) -0.007(8)
C6 0.085(16) 0.039(10) 0.096(15) 0.005(9) -0.030(13) -0.021(10)
C7 0.087(14) 0.037(9) 0.056(10) -0.007(7) 0.005(9) -0.014(9)
C8 0.047(10) 0.043(9) 0.069(10) -0.006(7) -0.004(8) -0.007(7)
C9 0.069(13) 0.059(11) 0.064(11) -0.008(8) 0.002(9) -0.010(9)
C10 0.079(15) 0.073(15) 0.103(17) -0.013(13) 0.020(13) -0.034(13)
C11 0.076(12) 0.026(8) 0.049(8) -0.010(6) 0.000(8) -0.006(7)
C12 0.045(9) 0.041(9) 0.073(11) 0.004(7) -0.002(8) 0.000(7)
C13 0.054(9) 0.040(8) 0.041(8) -0.014(6) 0.010(7) -0.016(7)
C14 0.052(10) 0.052(10) 0.058(10) 0.005(8) 0.010(8) -0.009(8)
C15 0.039(9) 0.081(14) 0.059(10) -0.008(9) 0.001(7) -0.009(8)
C16 0.051(11) 0.075(14) 0.064(11) -0.021(9) -0.002(8) -0.007(10)
C17 0.077(14) 0.059(12) 0.063(11) -0.004(8) 0.015(10) -0.027(10)
C18 0.052(10) 0.057(10) 0.048(8) -0.002(7) 0.004(7) -0.010(8)
C19 0.051(9) 0.039(9) 0.051(9) 0.001(6) 0.004(7) -0.003(7)
C20 0.049(10) 0.053(10) 0.052(9) -0.001(7) 0.004(8) -0.003(8)

loop_
_atom_type_symbol
_atom_type_description
_atom_type_scat_dispersion_real
_atom_type_scat_dispersion_imag
_atom_type_scat_source
C C 0.0033 0.0016 'International Tables Vol C Tables 4.2.6.8 and 6.1.1.4'
H H 0.0000 0.0000 'International Tables Vol C Tables 4.2.6.8 and 6.1.1.4'
Br Br -0.2901 2.4595 'International Tables Vol C Tables 4.2.6.8 and 6.1.1.4'
N N 0.0061 0.0033 'International Tables Vol C Tables 4.2.6.8 and 6.1.1.4'
Ru Ru -1.2594 0.8363 'International Tables Vol C Tables 4.2.6.8 and 6.1.1.4'

loop_
_geom_angle_atom_site_label_1
_geom_angle_atom_site_label_2
_geom_angle_atom_site_label_3
_geom_angle
_geom_angle_site_symmetry_1
_geom_angle_site_symmetry_3
_geom_angle_publ_flag
Br1 Ru1 Br1 81.42(4) . 2_564 ?
Br2 Ru1 Br1 95.27(7) . . ?
Br2 Ru1 Br1 104.24(7) . 2_564 ?
C1 Ru1 Br1 102.2(4) . 2_564 ?
C1 Ru1 Br1 114.4(4) . . ?
C1 Ru1 Br2 142.7(4) . . ?
Br1 Ru2 Br2 95.72(7) . . ?
C11 Ru2 Br1 148.1(5) . . ?
C11 Ru2 Br2 116.1(5) . . ?
Ru1 Br1 Ru1 139.77(10) . 2_565 ?
Ru2 Br1 Ru1 72.97(7) . 2_565 ?
Ru2 Br1 Ru1 71.42(7) . . ?
Ru1 Br2 Ru2 71.54(6) . . ?
N2 N1 C8 117.8(13) . . ?
C1 N1 N2 117.3(13) . . ?
C1 N1 C8 125.0(13) . . ?
C2 N2 N1 103.3(13) . . ?
C1 N3 C2 110.1(13) . . ?
C1 N3 C3 126.5(12) . . ?
C2 N3 C3 123.5(13) . . ?
C3 N4 C7 116.0(16) . . ?
N7 N6 C18 119.5(14) . . ?
C11 N6 N7 115.5(14) . . ?
C11 N6 C18 125.0(16) . . ?
C12 N7 N6 104.0(15) . . ?
C11 N8 C13 130.8(15) . . ?
C12 N8 C11 106.1(14) . . ?
C12 N8 C13 122.9(13) . . ?
C13 N9 C17 115.2(18) . . ?
N1 C1 Ru1 125.2(10) . . ?
N1 C1 N3 99.2(12) . . ?
N3 C1 Ru1 135.4(10) . . ?
N2 C2 N3 110.1(14) . . ?
N2 C2 H2 124.9 . . ?
N3 C2 H2 124.9 . . ?
N4 C3 N3 112.6(14) . . ?
N4 C3 C4 124.3(16) . . ?
C4 C3 N3 123.1(15) . . ?
C3 C4 H4 121.4 . . ?
C5 C4 C3 117.2(17) . . ?
C5 C4 H4 121.4 . . ?
C4 C5 H5 120.1 . . ?
C4 C5 C6 119.9(19) . . ?
C6 C5 H5 120.1 . . ?
C5 C6 H6 120.2 . . ?
C7 C6 C5 119.7(19) . . ?
C7 C6 H6 120.2 . . ?
N4 C7 H7 118.5 . . ?
C6 C7 N4 122.9(17) . . ?
C6 C7 H7 118.5 . . ?
N1 C8 H8A 109.8 . . ?
N1 C8 H8B 109.8 . . ?
N1 C8 C9 109.5(15) . . ?
H8A C8 H8B 108.2 . . ?
C9 C8 H8A 109.8 . . ?
C9 C8 H8B 109.8 . . ?
C8 C9 H9A 109.6 . . ?
C8 C9 H9B 109.6 . . ?
H9A C9 H9B 108.1 . . ?
C10 C9 C8 110.4(17) . . ?
C10 C9 H9A 109.6 . . ?
C10 C9 H9B 109.6 . . ?
N5 C10 C9 169(3) . . ?
N6 C11 Ru2 125.4(12) . . ?
N6 C11 N8 103.9(15) . . ?
N8 C11 Ru2 130.4(14) . . ?
N7 C12 N8 110.4(16) . . ?
N7 C12 H12 124.8 . . ?
N8 C12 H12 124.8 . . ?
N9 C13 N8 113.7(16) . . ?
N9 C13 C14 124.5(15) . . ?
C14 C13 N8 121.7(13) . . ?
C13 C14 H14 121.5 . . ?
C15 C14 C13 117.0(17) . . ?
C15 C14 H14 121.5 . . ?
C14 C15 H15 119.8 . . ?
C14 C15 C16 120(2) . . ?
C16 C15 H15 119.8 . . ?
C15 C16 H16 121.6 . . ?
C17 C16 C15 116.8(19) . . ?
C17 C16 H16 121.6 . . ?
N9 C17 C16 126.1(19) . . ?
N9 C17 H17 117.0 . . ?
C16 C17 H17 117.0 . . ?
N6 C18 H18A 109.6 . . ?
N6 C18 H18B 109.6 . . ?
N6 C18 C19 110.2(14) . . ?
H18A C18 H18B 108.1 . . ?
C19 C18 H18A 109.6 . . ?
C19 C18 H18B 109.6 . . ?
C18 C19 H19A 109.8 . . ?
C18 C19 H19B 109.8 . . ?
H19A C19 H19B 108.3 . . ?
C20 C19 C18 109.3(14) . . ?
C20 C19 H19A 109.8 . . ?
C20 C19 H19B 109.8 . . ?
N10 C20 C19 176.2(19) . . ?

loop_
_geom_bond_atom_site_label_1
_geom_bond_atom_site_label_2
_geom_bond_distance
_geom_bond_site_symmetry_2
_geom_bond_publ_flag
Ru1 Br1 2.908(2) 2_564 ?
Ru1 Br1 2.866(2) . ?
Ru1 Br2 2.569(2) . ?
Ru1 C1 2.107(14) . ?
Ru2 Br1 2.563(3) . ?
Ru2 Br2 2.854(3) . ?
Ru2 C11 2.149(17) . ?
N1 N2 1.359(18) . ?
N1 C1 1.343(19) . ?
N1 C8 1.47(2) . ?
N2 C2 1.29(2) . ?
N3 C1 1.385(19) . ?
N3 C2 1.39(2) . ?
N3 C3 1.43(2) . ?
N4 C3 1.32(2) . ?
N4 C7 1.34(3) . ?
N5 C10 1.12(3) . ?
N6 N7 1.36(2) . ?
N6 C11 1.26(2) . ?
N6 C18 1.45(2) . ?
N7 C12 1.28(2) . ?
N8 C11 1.39(2) . ?
N8 C12 1.39(2) . ?
N8 C13 1.42(2) . ?
N9 C13 1.32(2) . ?
N9 C17 1.32(3) . ?
N10 C20 1.15(2) . ?
C2 H2 0.9300 . ?
C3 C4 1.39(2) . ?
C4 H4 0.9300 . ?
C4 C5 1.34(3) . ?
C5 H5 0.9300 . ?
C5 C6 1.36(3) . ?
C6 H6 0.9300 . ?
C6 C7 1.34(3) . ?
C7 H7 0.9300 . ?
C8 H8A 0.9700 . ?
C8 H8B 0.9700 . ?
C8 C9 1.51(3) . ?
C9 H9A 0.9700 . ?
C9 H9B 0.9700 . ?
C9 C10 1.48(3) . ?
C12 H12 0.9300 . ?
C13 C14 1.41(3) . ?
C14 H14 0.9300 . ?
C14 C15 1.35(3) . ?
C15 H15 0.9300 . ?
C15 C16 1.39(3) . ?
C16 H16 0.9300 . ?
C16 C17 1.36(3) . ?
C17 H17 0.9300 . ?
C18 H18A 0.9700 . ?
C18 H18B 0.9700 . ?
C18 C19 1.51(2) . ?
C19 H19A 0.9700 . ?
C19 H19B 0.9700 . ?
C19 C20 1.49(2) . ?

loop_
_geom_torsion_atom_site_label_1
_geom_torsion_atom_site_label_2
_geom_torsion_atom_site_label_3
_geom_torsion_atom_site_label_4
_geom_torsion
_geom_torsion_site_symmetry_1
_geom_torsion_site_symmetry_2
_geom_torsion_site_symmetry_3
_geom_torsion_site_symmetry_4
_geom_torsion_publ_flag
N1 N2 C2 N3 0.1(19) . . . . ?
N1 C8 C9 C10 176.8(19) . . . . ?
N2 N1 C1 Ru1 -174.4(12) . . . . ?
N2 N1 C1 N3 0.7(17) . . . . ?
N2 N1 C8 C9 67(2) . . . . ?
N3 C3 C4 C5 179.3(15) . . . . ?
N4 C3 C4 C5 -3(3) . . . . ?
N6 N7 C12 N8 -1(2) . . . . ?
N6 C18 C19 C20 -178.7(14) . . . . ?
N7 N6 C11 Ru2 -172.7(11) . . . . ?
N7 N6 C11 N8 1.4(18) . . . . ?
N7 N6 C18 C19 83.7(18) . . . . ?
N8 C13 C14 C15 -177.0(15) . . . . ?
N9 C13 C14 C15 -1(2) . . . . ?
C1 N1 N2 C2 -1(2) . . . . ?
C1 N1 C8 C9 -111.0(18) . . . . ?
C1 N3 C2 N2 0.4(18) . . . . ?
C1 N3 C3 N4 168.2(13) . . . . ?
C1 N3 C3 C4 -13(2) . . . . ?
C2 N3 C1 Ru1 173.7(12) . . . . ?
C2 N3 C1 N1 -0.6(15) . . . . ?
C2 N3 C3 N4 -10.7(19) . . . . ?
C2 N3 C3 C4 167.7(16) . . . . ?
C3 N3 C1 Ru1 -5(2) . . . . ?
C3 N3 C1 N1 -179.6(13) . . . . ?
C3 N3 C2 N2 179.4(14) . . . . ?
C3 N4 C7 C6 1(3) . . . . ?
C3 C4 C5 C6 0(3) . . . . ?
C4 C5 C6 C7 2(3) . . . . ?
C5 C6 C7 N4 -3(3) . . . . ?
C7 N4 C3 N3 -179.7(14) . . . . ?
C7 N4 C3 C4 2(2) . . . . ?
C8 N1 N2 C2 -179.1(15) . . . . ?
C8 N1 C1 Ru1 4(2) . . . . ?
C8 N1 C1 N3 179.1(14) . . . . ?
C8 C9 C10 N5 -85(15) . . . . ?
C11 N6 N7 C12 0(2) . . . . ?
C11 N6 C18 C19 -94(2) . . . . ?
C11 N8 C12 N7 2(2) . . . . ?
C11 N8 C13 N9 -174.0(15) . . . . ?
C11 N8 C13 C14 3(2) . . . . ?
C12 N8 C11 Ru2 171.8(13) . . . . ?
C12 N8 C11 N6 -1.9(17) . . . . ?
C12 N8 C13 N9 0(2) . . . . ?
C12 N8 C13 C14 176.7(15) . . . . ?
C13 N8 C11 Ru2 -13(2) . . . . ?
C13 N8 C11 N6 172.8(15) . . . . ?
C13 N8 C12 N7 -173.4(15) . . . . ?
C13 N9 C17 C16 -4(3) . . . . ?
C13 C14 C15 C16 0(3) . . . . ?
C14 C15 C16 C17 -1(3) . . . . ?
C15 C16 C17 N9 4(3) . . . . ?
C17 N9 C13 N8 179.4(15) . . . . ?
C17 N9 C13 C14 3(2) . . . . ?
C18 N6 N7 C12 -178.2(15) . . . . ?
C18 N6 C11 Ru2 5(2) . . . . ?
C18 N6 C11 N8 179.3(14) . . . . ?
